data_4327222
loop_
_publ_author_name
'Lei Zhou'
'Douglas Powell'
'Kenneth M. Nicholas'

_publ_contact_author
; 
   Prof. Kenneth M. Nicholas 
   Department of Chemistry and Biochemistry
   University of Oklahoma 
   620 Parrington Oval, Room 208
   Norman, OK  73019-3051  USA 
;
_publ_contact_author_email knicholas@ou.edu
_publ_contact_author_fax 1(405)3256111
_publ_contact_author_phone 1(405)3253696
_publ_section_title
;
 Copper(I) Complexes of Tripodal Tris(imidazolyl) Ligands: Potential
 Mimics of the Cu(A) Site of Hydroxylase Enzymes
;
_journal_name_full 'Inorganic Chemistry'
_journal_page_first 2316
_journal_page_last 2321
_journal_paper_doi 10.1021/ic061985+
_journal_volume 46
_journal_year 2007
_chemical_formula_moiety 'C54 H49 Cu N7, (P F6), 1.5(C4 H10 O)'
_chemical_formula_sum 'C60 H64 Cu F6 N7 O1.5 P'
_chemical_formula_weight 1115.69
_chemical_name_systematic
; 
 ? 
;
_space_group_IT_number 14
_symmetry_cell_setting monoclinic
_symmetry_space_group_name_Hall '-P 2yn'
_symmetry_space_group_name_H-M 'P 1 21/n 1'
_atom_sites_solution_hydrogens geom
_atom_sites_solution_primary direct
_atom_sites_solution_secondary difmap
_audit_creation_method SHELXL-97
_cell_angle_alpha 90.00
_cell_angle_beta 92.987(15)
_cell_angle_gamma 90.00
_cell_formula_units_Z 8
_cell_length_a 15.141(5)
_cell_length_b 19.367(7)
_cell_length_c 40.820(15)
_cell_measurement_reflns_used 6474
_cell_measurement_temperature 100(2)
_cell_measurement_theta_max 24.65
_cell_measurement_theta_min 2.26
_cell_volume 11954(7)
_computing_cell_refinement 'Bruker SMART'
_computing_data_collection 'Bruker SMART'
_computing_data_reduction 'Bruker SAINT'
_computing_molecular_graphics 'SHELXTL (Sheldrick, 2000)'
_computing_publication_material 'SHELXTL (Sheldrick, 2000)'
_computing_structure_refinement 'SHELXTL (Sheldrick, 2000)'
_computing_structure_solution 'SHELXTL (Sheldrick, 2000)'
_diffrn_ambient_temperature 100(2)
_diffrn_measured_fraction_theta_full 0.998
_diffrn_measured_fraction_theta_max 0.998
_diffrn_measurement_device_type 'Bruker APEX'
_diffrn_measurement_method '\w scans'
_diffrn_radiation_monochromator graphite
_diffrn_radiation_source 'fine-focus sealed tube'
_diffrn_radiation_type MoK\a
_diffrn_radiation_wavelength 0.71073
_diffrn_reflns_av_R_equivalents 0.0947
_diffrn_reflns_av_sigmaI/netI 0.0814
_diffrn_reflns_limit_h_max 13
_diffrn_reflns_limit_h_min -13
_diffrn_reflns_limit_k_max 17
_diffrn_reflns_limit_k_min -17
_diffrn_reflns_limit_l_max 37
_diffrn_reflns_limit_l_min -37
_diffrn_reflns_number 41918
_diffrn_reflns_theta_full 18.85
_diffrn_reflns_theta_max 18.85
_diffrn_reflns_theta_min 2.07
_diffrn_standards_number 0
_exptl_absorpt_coefficient_mu 0.456
_exptl_absorpt_correction_T_max 0.9820
_exptl_absorpt_correction_T_min 0.8211
_exptl_absorpt_correction_type multi-scan
_exptl_absorpt_process_details 'SADABS (Sheldrick, 2002)'
_exptl_crystal_colour colorless
_exptl_crystal_density_diffrn 1.240
_exptl_crystal_description needle
_exptl_crystal_F_000 4664
_exptl_crystal_size_max 0.45
_exptl_crystal_size_mid 0.11
_exptl_crystal_size_min 0.04
_refine_diff_density_max 0.912
_refine_diff_density_min -0.595
_refine_diff_density_rms 0.098
_refine_ls_extinction_method none
_refine_ls_goodness_of_fit_ref 1.047
_refine_ls_hydrogen_treatment constr
_refine_ls_matrix_type full
_refine_ls_number_parameters 1370
_refine_ls_number_reflns 9396
_refine_ls_number_restraints 6238
_refine_ls_restrained_S_all 0.816
_refine_ls_R_factor_all 0.1291
_refine_ls_R_factor_gt 0.1005
_refine_ls_shift/su_max 0.000
_refine_ls_shift/su_mean 0.000
_refine_ls_structure_factor_coef Fsqd
_refine_ls_weighting_details 'calc w=1/[\s^2^(Fo^2^)+(0.1340P)^2^+102.0000P] where P=(Fo^2^+2Fc^2^)/3'
_refine_ls_weighting_scheme calc
_refine_ls_wR_factor_gt 0.2495
_refine_ls_wR_factor_ref 0.2648
_reflns_number_gt 6594
_reflns_number_total 9396
_reflns_threshold_expression I>2\s(I)
_cod_data_source_file ic0619852Bsi20061016_034544.cif
_cod_data_source_block 06131
_cod_original_formula_sum 'C60 H64 Cu F6 N7 O1.50 P'
_cod_database_code 4327222

loop_
_symmetry_equiv_pos_as_xyz
'x, y, z'
'-x+1/2, y+1/2, -z+1/2'
'-x, -y, -z'
'x-1/2, -y-1/2, z-1/2'

loop_
_atom_site_label
_atom_site_type_symbol
_atom_site_fract_x
_atom_site_fract_y
_atom_site_fract_z
_atom_site_U_iso_or_equiv
_atom_site_adp_type
_atom_site_occupancy
_atom_site_symmetry_multiplicity
_atom_site_calc_flag
_atom_site_refinement_flags
_atom_site_disorder_assembly
_atom_site_disorder_group
Cu1A Cu 0.36689(8) 0.72641(6) 0.38604(3) 0.0311(4) Uani 1 1 d DU . .
C1A C 0.2101(5) 0.7737(4) 0.41785(16) 0.0288(19) Uani 1 1 d DU . .
N2A N 0.2942(4) 0.7610(3) 0.42582(14) 0.0255(16) Uani 1 1 d DU . .
C3A C 0.3026(3) 0.7746(4) 0.45947(15) 0.0257(18) Uani 1 1 d DU . .
C4A C 0.2225(4) 0.7920(4) 0.47119(13) 0.0274(19) Uani 1 1 d DU . .
N5A N 0.1624(4) 0.7919(3) 0.44364(14) 0.0282(17) Uani 1 1 d DU . .
C6A C 0.0681(4) 0.8080(5) 0.4448(3) 0.044(3) Uani 1 1 d DU . .
H6A1 H 0.0594 0.8580 0.4427 0.067 Uiso 1 1 d R . .
H6A2 H 0.0465 0.7924 0.4658 0.067 Uiso 1 1 d R . .
H6A3 H 0.0353 0.7844 0.4268 0.067 Uiso 1 1 d R . .
C7A C 0.2268(4) 0.8175(4) 0.36109(18) 0.0225(19) Uani 1 1 d DU . .
N8A N 0.3135(4) 0.8119(3) 0.36037(16) 0.0287(17) Uani 1 1 d DU . .
C9A C 0.3416(3) 0.8628(4) 0.33897(18) 0.0254(19) Uani 1 1 d DU . .
C10A C 0.2693(4) 0.8988(3) 0.32688(18) 0.027(2) Uani 1 1 d DU . .
N11A N 0.1961(4) 0.8703(3) 0.34201(15) 0.0257(17) Uani 1 1 d DU . .
C12A C 0.1044(4) 0.8939(5) 0.3379(2) 0.037(3) Uani 1 1 d DU . .
H12A H 0.0658 0.8545 0.3327 0.056 Uiso 1 1 d R . .
H12B H 0.0992 0.9278 0.3201 0.056 Uiso 1 1 d R . .
H12C H 0.0869 0.9154 0.3583 0.056 Uiso 1 1 d R . .
C13A C 0.1798(5) 0.6980(3) 0.3698(2) 0.029(2) Uani 1 1 d DU . .
N14A N 0.2569(4) 0.6676(3) 0.36673(16) 0.0293(17) Uani 1 1 d DU . .
C15A C 0.2373(4) 0.6025(3) 0.3534(2) 0.034(2) Uani 1 1 d DU . .
C16A C 0.1479(4) 0.5959(3) 0.3476(2) 0.035(2) Uani 1 1 d DU . .
N17A N 0.1113(4) 0.6582(3) 0.35851(17) 0.0355(19) Uani 1 1 d DU . .
C18A C 0.0169(5) 0.6750(5) 0.3573(3) 0.057(3) Uani 1 1 d DU . .
H18A H -0.0070 0.6657 0.3787 0.085 Uiso 1 1 d R . .
H18B H -0.0142 0.6467 0.3405 0.085 Uiso 1 1 d R . .
H18C H 0.0088 0.7240 0.3518 0.085 Uiso 1 1 d R . .
C19A C 0.3915(3) 0.7709(3) 0.47704(14) 0.024(2) Uani 1 1 d DU . .
C20A C 0.4646(4) 0.7919(3) 0.46049(12) 0.022(2) Uani 1 1 d DU . .
H20A H 0.4573 0.8073 0.4384 0.027 Uiso 1 1 calc R . .
C21A C 0.5485(3) 0.7907(3) 0.47600(15) 0.034(2) Uani 1 1 d DU . .
H21A H 0.5983 0.8053 0.4646 0.041 Uiso 1 1 calc R . .
C22A C 0.5595(4) 0.7682(3) 0.50829(15) 0.034(2) Uani 1 1 d DU . .
H22A H 0.6167 0.7672 0.5190 0.041 Uiso 1 1 calc R . .
C23A C 0.4862(4) 0.7474(3) 0.52488(13) 0.038(2) Uani 1 1 d DU . .
H23A H 0.4935 0.7322 0.5470 0.045 Uiso 1 1 calc R . .
C24A C 0.4024(4) 0.7486(3) 0.50936(14) 0.027(2) Uani 1 1 d DU . .
H24A H 0.3526 0.7342 0.5208 0.033 Uiso 1 1 calc R . .
C25A C 0.1924(4) 0.8155(3) 0.50361(12) 0.035(2) Uani 1 1 d DU . .
C26A C 0.1922(4) 0.8860(3) 0.51003(14) 0.037(3) Uani 1 1 d DU . .
H26A H 0.2136 0.9175 0.4945 0.044 Uiso 1 1 calc R . .
C27A C 0.1607(5) 0.9102(3) 0.53925(15) 0.045(3) Uani 1 1 d DU . .
H27A H 0.1606 0.9584 0.5437 0.054 Uiso 1 1 calc R . .
C28A C 0.1294(5) 0.8643(3) 0.56206(14) 0.043(3) Uani 1 1 d DU . .
H28A H 0.1080 0.8810 0.5820 0.051 Uiso 1 1 calc R . .
C29A C 0.1296(5) 0.7938(3) 0.55563(14) 0.043(3) Uani 1 1 d DU . .
H29A H 0.1081 0.7623 0.5712 0.051 Uiso 1 1 calc R . .
C30A C 0.1611(5) 0.7695(3) 0.52642(15) 0.039(2) Uani 1 1 d DU . .
H30A H 0.1613 0.7213 0.5220 0.046 Uiso 1 1 calc R . .
C31A C 0.4366(3) 0.8719(3) 0.33182(15) 0.028(2) Uani 1 1 d DU . .
C32A C 0.5020(4) 0.8634(3) 0.35666(13) 0.024(2) Uani 1 1 d DU . .
H32A H 0.4861 0.8514 0.3781 0.029 Uiso 1 1 calc R . .
C33A C 0.5904(4) 0.8724(3) 0.35024(14) 0.033(2) Uani 1 1 d DU . .
H33A H 0.6349 0.8666 0.3673 0.039 Uiso 1 1 calc R . .
C34A C 0.6138(4) 0.8899(3) 0.31883(16) 0.039(2) Uani 1 1 d DU . .
H34A H 0.6743 0.8960 0.3144 0.047 Uiso 1 1 calc R . .
C35A C 0.5485(4) 0.8985(3) 0.29398(13) 0.037(2) Uani 1 1 d DU . .
H35A H 0.5644 0.9106 0.2725 0.045 Uiso 1 1 calc R . .
C36A C 0.4601(4) 0.8896(3) 0.30044(13) 0.035(2) Uani 1 1 d DU . .
H36A H 0.4157 0.8955 0.2834 0.042 Uiso 1 1 calc R . .
C37A C 0.2562(4) 0.9588(3) 0.30417(13) 0.030(2) Uani 1 1 d DU . .
C38A C 0.2881(4) 1.0235(3) 0.31347(13) 0.042(3) Uani 1 1 d DU . .
H38A H 0.3182 1.0297 0.3343 0.051 Uiso 1 1 calc R . .
C39A C 0.2759(5) 1.0792(3) 0.29227(16) 0.048(3) Uani 1 1 d DU . .
H39A H 0.2977 1.1235 0.2986 0.058 Uiso 1 1 calc R . .
C40A C 0.2319(5) 1.0702(3) 0.26186(15) 0.056(3) Uani 1 1 d DU . .
H40A H 0.2235 1.1083 0.2474 0.067 Uiso 1 1 calc R . .
C41A C 0.2000(5) 1.0054(3) 0.25258(14) 0.047(3) Uani 1 1 d DU . .
H41A H 0.1699 0.9992 0.2318 0.057 Uiso 1 1 calc R . .
C42A C 0.2123(5) 0.9497(3) 0.27375(15) 0.042(3) Uani 1 1 d DU . .
H42A H 0.1906 0.9054 0.2674 0.051 Uiso 1 1 calc R . .
C43A C 0.3084(4) 0.5533(3) 0.34482(15) 0.029(2) Uani 1 1 d DU . .
C44A C 0.3882(4) 0.5788(3) 0.33466(15) 0.038(2) Uani 1 1 d DU . .
H44A H 0.3970 0.6273 0.3331 0.046 Uiso 1 1 calc R . .
C45A C 0.4552(4) 0.5338(3) 0.32674(15) 0.037(2) Uani 1 1 d DU . .
H45A H 0.5098 0.5514 0.3198 0.044 Uiso 1 1 calc R . .
C46A C 0.4425(4) 0.4629(3) 0.32887(16) 0.048(3) Uani 1 1 d DU . .
H46A H 0.4882 0.4320 0.3233 0.057 Uiso 1 1 calc R . .
C47A C 0.3628(5) 0.4374(3) 0.33913(16) 0.036(2) Uani 1 1 d DU . .
H47A H 0.3541 0.3889 0.3407 0.043 Uiso 1 1 calc R . .
C48A C 0.2957(4) 0.4824(3) 0.34704(16) 0.039(2) Uani 1 1 d DU . .
H48A H 0.2412 0.4647 0.3540 0.047 Uiso 1 1 calc R . .
C49A C 0.0930(5) 0.5387(3) 0.33267(15) 0.038(2) Uani 1 1 d DU . .
C50A C 0.1109(5) 0.5177(4) 0.30114(15) 0.057(3) Uani 1 1 d DU . .
H50A H 0.1544 0.5412 0.2894 0.068 Uiso 1 1 calc R . .
C51A C 0.0652(5) 0.4624(4) 0.28678(15) 0.065(4) Uani 1 1 d DU . .
H51A H 0.0775 0.4481 0.2652 0.078 Uiso 1 1 calc R . .
C52A C 0.0016(5) 0.4279(3) 0.30380(17) 0.058(3) Uani 1 1 d DU . .
H52A H -0.0295 0.3900 0.2939 0.069 Uiso 1 1 calc R . .
C53A C -0.0165(5) 0.4489(4) 0.33530(17) 0.061(3) Uani 1 1 d DU . .
H53A H -0.0601 0.4254 0.3470 0.073 Uiso 1 1 calc R . .
C54A C 0.0292(5) 0.5043(4) 0.34968(14) 0.057(3) Uani 1 1 d DU . .
H54A H 0.0167 0.5186 0.3712 0.068 Uiso 1 1 calc R . .
C55A C 0.1712(6) 0.7718(3) 0.38254(13) 0.0333(18) Uani 1 1 d DU . .
H55A H 0.1080 0.7869 0.3814 0.040 Uiso 1 1 calc R . .
C56A C 0.4860(2) 0.6960(4) 0.3903(2) 0.029(2) Uani 1 1 d DU . .
N57A N 0.5550(3) 0.6778(3) 0.39238(18) 0.045(2) Uani 1 1 d DU . .
C58A C 0.6503(3) 0.6524(3) 0.39935(14) 0.048(2) Uani 1 1 d DU . .
C59A C 0.6535(6) 0.6268(4) 0.43465(14) 0.056(3) Uani 1 1 d DU . .
H59A H 0.7118 0.6067 0.4402 0.084 Uiso 1 1 d R . .
H59B H 0.6077 0.5917 0.4370 0.084 Uiso 1 1 d R . .
H59C H 0.6431 0.6656 0.4494 0.084 Uiso 1 1 d R . .
C60A C 0.7087(5) 0.7149(4) 0.3944(2) 0.071(3) Uani 1 1 d DU . .
H60A H 0.7707 0.7023 0.3992 0.107 Uiso 1 1 d R . .
H60B H 0.6920 0.7521 0.4091 0.107 Uiso 1 1 d R . .
H60C H 0.7011 0.7306 0.3716 0.107 Uiso 1 1 d R . .
C61A C 0.6636(6) 0.5951(4) 0.37465(19) 0.064(3) Uani 1 1 d DU . .
H61A H 0.6604 0.6144 0.3524 0.095 Uiso 1 1 d R . .
H61B H 0.6173 0.5601 0.3765 0.095 Uiso 1 1 d R . .
H61C H 0.7217 0.5737 0.3791 0.095 Uiso 1 1 d R . .
Cu1B Cu 0.32930(8) 0.22504(6) 0.36374(3) 0.0316(4) Uani 1 1 d DU . .
C1B C 0.4995(4) 0.2765(5) 0.34237(15) 0.029(2) Uani 1 1 d DU . .
N2B N 0.4196(4) 0.2653(3) 0.32894(14) 0.0265(16) Uani 1 1 d DU . .
C3B C 0.4304(4) 0.2679(4) 0.29517(15) 0.0289(19) Uani 1 1 d DU . .
C4B C 0.5172(4) 0.2801(5) 0.28912(14) 0.038(2) Uani 1 1 d DU . .
N5B N 0.5619(4) 0.2860(3) 0.32023(14) 0.0275(17) Uani 1 1 d DU . .
C6B C 0.6567(4) 0.2976(5) 0.3266(2) 0.044(3) Uani 1 1 d DU . .
H6B1 H 0.6658 0.3328 0.3437 0.065 Uiso 1 1 d R . .
H6B2 H 0.6828 0.3134 0.3064 0.065 Uiso 1 1 d R . .
H6B3 H 0.6851 0.2544 0.3339 0.065 Uiso 1 1 d R . .
C7B C 0.4504(4) 0.3217(3) 0.39544(19) 0.0227(19) Uani 1 1 d DU . .
N8B N 0.3659(4) 0.3050(3) 0.39597(16) 0.0242(16) Uani 1 1 d DU . .
C9B C 0.3239(3) 0.3554(3) 0.41408(18) 0.0233(18) Uani 1 1 d DU . .
C10B C 0.3868(4) 0.4025(3) 0.42438(18) 0.028(2) Uani 1 1 d DU . .
N11B N 0.4673(4) 0.3817(3) 0.41160(15) 0.0244(16) Uani 1 1 d DU . .
C12B C 0.5534(5) 0.4149(4) 0.4179(2) 0.031(2) Uani 1 1 d DU . .
H12D H 0.5975 0.3800 0.4247 0.047 Uiso 1 1 d R . .
H12E H 0.5489 0.4492 0.4354 0.047 Uiso 1 1 d R . .
H12F H 0.5712 0.4378 0.3979 0.047 Uiso 1 1 d R . .
C13B C 0.5072(5) 0.2022(3) 0.3914(2) 0.028(2) Uani 1 1 d DU . .
N14B N 0.4305(5) 0.1701(3) 0.38856(16) 0.0323(18) Uani 1 1 d DU . .
C15B C 0.4442(4) 0.1065(3) 0.4043(2) 0.032(2) Uani 1 1 d DU . .
C16B C 0.5296(4) 0.1023(3) 0.41681(19) 0.032(2) Uani 1 1 d DU . .
N17B N 0.5702(4) 0.1645(3) 0.40780(15) 0.0241(17) Uani 1 1 d DU . .
C18B C 0.6638(4) 0.1811(4) 0.4141(2) 0.028(2) Uani 1 1 d DU . .
H18D H 0.6987 0.1588 0.3975 0.042 Uiso 1 1 d R . .
H18E H 0.6836 0.1644 0.4359 0.042 Uiso 1 1 d R . .
H18F H 0.6720 0.2313 0.4131 0.042 Uiso 1 1 d R . .
C19B C 0.3535(4) 0.2618(3) 0.27089(13) 0.029(2) Uani 1 1 d DU . .
C20B C 0.2702(4) 0.2830(3) 0.27960(13) 0.026(2) Uani 1 1 d DU . .
H20B H 0.2625 0.3008 0.3009 0.031 Uiso 1 1 calc R . .
C21B C 0.1982(4) 0.2780(3) 0.25717(16) 0.039(2) Uani 1 1 d DU . .
H21B H 0.1413 0.2925 0.2632 0.047 Uiso 1 1 calc R . .
C22B C 0.2095(4) 0.2519(3) 0.22598(15) 0.040(3) Uani 1 1 d DU . .
H22B H 0.1604 0.2485 0.2106 0.048 Uiso 1 1 calc R . .
C23B C 0.2927(5) 0.2307(3) 0.21722(13) 0.042(2) Uani 1 1 d DU . .
H23B H 0.3003 0.2126 0.1959 0.050 Uiso 1 1 calc R . .
C24B C 0.3647(4) 0.2358(3) 0.23963(15) 0.036(2) Uani 1 1 d DU . .
H24B H 0.4216 0.2215 0.2336 0.044 Uiso 1 1 calc R . .
C25B C 0.5689(5) 0.2869(4) 0.25908(15) 0.060(3) Uani 1 1 d DU . .
C26B C 0.5554(5) 0.3444(4) 0.2391(2) 0.083(4) Uani 1 1 d DU . .
H26B H 0.5156 0.3796 0.2451 0.100 Uiso 1 1 calc R . .
C27B C 0.5998(6) 0.3504(5) 0.21026(19) 0.120(6) Uani 1 1 d DU . .
H27B H 0.5905 0.3897 0.1966 0.144 Uiso 1 1 calc R . .
C28B C 0.6580(6) 0.2990(6) 0.20139(17) 0.125(6) Uani 1 1 d DU . .
H28B H 0.6882 0.3031 0.1817 0.150 Uiso 1 1 calc R . .
C29B C 0.6717(6) 0.2415(5) 0.2214(2) 0.107(5) Uani 1 1 d DU . .
H29B H 0.7115 0.2063 0.2154 0.128 Uiso 1 1 calc R . .
C30B C 0.6272(6) 0.2355(4) 0.25016(19) 0.078(4) Uani 1 1 d DU . .
H30B H 0.6365 0.1962 0.2638 0.093 Uiso 1 1 calc R . .
C31B C 0.2286(3) 0.3486(3) 0.42106(16) 0.034(2) Uani 1 1 d DU . .
C32B C 0.1950(4) 0.2845(3) 0.42932(16) 0.043(3) Uani 1 1 d DU . .
H32B H 0.2324 0.2451 0.4299 0.051 Uiso 1 1 calc R . .
C33B C 0.1069(4) 0.2782(3) 0.43674(18) 0.054(3) Uani 1 1 d DU . .
H33B H 0.0839 0.2344 0.4424 0.064 Uiso 1 1 calc R . .
C34B C 0.0523(4) 0.3359(4) 0.4359(2) 0.062(3) Uani 1 1 d DU . .
H34B H -0.0080 0.3315 0.4409 0.074 Uiso 1 1 calc R . .
C35B C 0.0859(4) 0.4000(3) 0.42766(19) 0.054(3) Uani 1 1 d DU . .
H35B H 0.0486 0.4395 0.4271 0.065 Uiso 1 1 calc R . .
C36B C 0.1740(4) 0.4064(3) 0.42022(17) 0.038(2) Uani 1 1 d DU . .
H36B H 0.1970 0.4502 0.4146 0.046 Uiso 1 1 calc R . .
C37B C 0.3789(4) 0.4637(2) 0.44629(13) 0.029(2) Uani 1 1 d DU . .
C38B C 0.3474(5) 0.4530(3) 0.47725(14) 0.039(3) Uani 1 1 d DU . .
H38B H 0.3322 0.4078 0.4840 0.047 Uiso 1 1 calc R . .
C39B C 0.3381(5) 0.5086(3) 0.49833(13) 0.042(3) Uani 1 1 d DU . .
H39B H 0.3165 0.5014 0.5195 0.050 Uiso 1 1 calc R . .
C40B C 0.3604(5) 0.5747(3) 0.48841(14) 0.045(3) Uani 1 1 d DU . .
H40B H 0.3541 0.6127 0.5028 0.054 Uiso 1 1 calc R . .
C41B C 0.3919(5) 0.5854(3) 0.45744(15) 0.041(3) Uani 1 1 d DU . .
H41B H 0.4071 0.6306 0.4507 0.050 Uiso 1 1 calc R . .
C42B C 0.4012(4) 0.5298(3) 0.43638(13) 0.033(2) Uani 1 1 d DU . .
H42B H 0.4227 0.5370 0.4152 0.039 Uiso 1 1 calc R . .
C43B C 0.3706(4) 0.0568(3) 0.40905(15) 0.030(2) Uani 1 1 d DU . .
C44B C 0.2856(4) 0.0817(3) 0.41282(17) 0.045(3) Uani 1 1 d DU . .
H44B H 0.2747 0.1300 0.4120 0.053 Uiso 1 1 calc R . .
C45B C 0.2165(4) 0.0363(3) 0.41770(19) 0.060(3) Uani 1 1 d DU . .
H45B H 0.1585 0.0535 0.4203 0.072 Uiso 1 1 calc R . .
C46B C 0.2323(4) -0.0344(3) 0.41883(18) 0.050(3) Uani 1 1 d DU . .
H46B H 0.1852 -0.0656 0.4222 0.060 Uiso 1 1 calc R . .
C47B C 0.3172(5) -0.0593(3) 0.41509(17) 0.039(2) Uani 1 1 d DU . .
H47B H 0.3280 -0.1076 0.4159 0.047 Uiso 1 1 calc R . .
C48B C 0.3863(4) -0.0139(3) 0.41020(15) 0.030(2) Uani 1 1 d DU . .
H48B H 0.4443 -0.0312 0.4076 0.036 Uiso 1 1 calc R . .
C49B C 0.5791(4) 0.0509(3) 0.43803(13) 0.031(2) Uani 1 1 d DU . .
C50B C 0.5724(4) 0.0541(3) 0.47182(14) 0.033(2) Uani 1 1 d DU . .
H50B H 0.5371 0.0888 0.4811 0.040 Uiso 1 1 calc R . .
C51B C 0.6172(4) 0.0065(3) 0.49200(12) 0.041(3) Uani 1 1 d DU . .
H51B H 0.6126 0.0087 0.5151 0.049 Uiso 1 1 calc R . .
C52B C 0.6688(5) -0.0443(3) 0.47845(16) 0.048(3) Uani 1 1 d DU . .
H52B H 0.6994 -0.0768 0.4923 0.058 Uiso 1 1 calc R . .
C53B C 0.6756(5) -0.0475(3) 0.44467(16) 0.049(3) Uani 1 1 d DU . .
H53B H 0.7109 -0.0822 0.4354 0.059 Uiso 1 1 calc R . .
C54B C 0.6307(5) 0.0001(3) 0.42450(13) 0.046(3) Uani 1 1 d DU . .
H54B H 0.6353 -0.0022 0.4014 0.055 Uiso 1 1 calc R . .
C55B C 0.5185(6) 0.2762(3) 0.37950(13) 0.0322(18) Uani 1 1 d DU . .
H55B H 0.5798 0.2931 0.3851 0.039 Uiso 1 1 calc R . .
C56B C 0.2111(3) 0.1994(5) 0.3520(2) 0.036(2) Uani 1 1 d DU A .
N57B N 0.1415(3) 0.1864(4) 0.34602(18) 0.0482(19) Uani 1 1 d DU . .
C58B C 0.0446(3) 0.1635(4) 0.3406(2) 0.056(2) Uani 0.604(8) 1 d PDU A 1
C59B C 0.0289(8) 0.1120(7) 0.3678(3) 0.061(3) Uani 0.604(8) 1 d PDU A 1
H59D H 0.0352 0.1354 0.3891 0.092 Uiso 0.604(8) 1 d PR A 1
H59E H 0.0723 0.0746 0.3671 0.092 Uiso 0.604(8) 1 d PR A 1
H59F H -0.0309 0.0929 0.3648 0.092 Uiso 0.604(8) 1 d PR A 1
C60B C -0.0097(6) 0.2291(6) 0.3430(4) 0.067(3) Uani 0.604(8) 1 d PDU A 1
H60D H -0.0724 0.2184 0.3386 0.100 Uiso 0.604(8) 1 d PR A 1
H60E H 0.0093 0.2626 0.3268 0.100 Uiso 0.604(8) 1 d PR A 1
H60F H -0.0008 0.2486 0.3651 0.100 Uiso 0.604(8) 1 d PR A 1
C61B C 0.0384(8) 0.1310(7) 0.3066(2) 0.061(3) Uani 0.604(8) 1 d PDU A 1
H61D H 0.0753 0.0894 0.3066 0.092 Uiso 0.604(8) 1 d PR A 1
H61E H 0.0593 0.1641 0.2906 0.092 Uiso 0.604(8) 1 d PR A 1
H61F H -0.0232 0.1186 0.3008 0.092 Uiso 0.604(8) 1 d PR A 1
C58" C 0.0439(3) 0.1676(6) 0.3383(3) 0.056(2) Uani 0.396(8) 1 d PDU A 2
C59" C 0.0439(12) 0.0900(6) 0.3328(6) 0.061(3) Uani 0.396(8) 1 d PDU A 2
H59G H 0.0699 0.0668 0.3523 0.091 Uiso 0.396(8) 1 d PR A 2
H59H H 0.0787 0.0791 0.3138 0.091 Uiso 0.396(8) 1 d PR A 2
H59I H -0.0171 0.0740 0.3286 0.091 Uiso 0.396(8) 1 d PR A 2
C60" C 0.0164(11) 0.2087(11) 0.3078(4) 0.063(3) Uani 0.396(8) 1 d PDU A 2
H60G H -0.0416 0.1927 0.2992 0.095 Uiso 0.396(8) 1 d PR A 2
H60H H 0.0600 0.2020 0.2911 0.095 Uiso 0.396(8) 1 d PR A 2
H60I H 0.0130 0.2578 0.3133 0.095 Uiso 0.396(8) 1 d PR A 2
C61" C -0.0040(9) 0.1893(12) 0.3685(4) 0.062(3) Uani 0.396(8) 1 d PDU A 2
H61G H -0.0049 0.2398 0.3699 0.093 Uiso 0.396(8) 1 d PR A 2
H61H H 0.0267 0.1703 0.3882 0.093 Uiso 0.396(8) 1 d PR A 2
H61I H -0.0648 0.1718 0.3667 0.093 Uiso 0.396(8) 1 d PR A 2
P1C P 0.80164(15) 0.40847(11) 0.40767(5) 0.0438(9) Uani 1 1 d D . .
F1C F 0.8678(3) 0.47109(19) 0.40110(11) 0.0676(19) Uani 1 1 d D . .
F2C F 0.8657(3) 0.3561(2) 0.38974(11) 0.0644(19) Uani 1 1 d D . .
F3C F 0.7487(3) 0.4234(2) 0.37333(8) 0.0645(19) Uani 1 1 d D . .
F4C F 0.7354(3) 0.34550(18) 0.41416(13) 0.0644(19) Uani 1 1 d D . .
F5C F 0.7371(3) 0.46031(19) 0.42563(10) 0.0470(16) Uani 1 1 d D . .
F6C F 0.8536(3) 0.3929(3) 0.44213(9) 0.070(2) Uani 1 1 d D . .
P1D P 0.89136(16) 0.91886(12) 0.38671(6) 0.0605(10) Uani 1 1 d D . .
F1D F 0.9841(3) 0.9461(2) 0.40266(11) 0.076(2) Uani 1 1 d D . .
F2D F 0.8448(3) 0.9898(2) 0.39651(12) 0.086(2) Uani 1 1 d D . .
F3D F 0.8685(3) 0.8858(3) 0.42134(9) 0.089(2) Uani 1 1 d D . .
F4D F 0.7990(3) 0.8911(3) 0.37072(14) 0.086(2) Uani 1 1 d D . .
F5D F 0.9382(3) 0.84781(18) 0.37689(11) 0.0639(19) Uani 1 1 d D . .
F6D F 0.9151(4) 0.9518(2) 0.35215(8) 0.0646(19) Uani 1 1 d D . .
C1M C 0.5144(7) 1.0801(5) 0.2830(2) 0.054(3) Uani 1 1 d D . .
H1M1 H 0.5130 1.1254 0.2723 0.082 Uiso 1 1 d R . .
H1M2 H 0.4571 1.0572 0.2791 0.082 Uiso 1 1 d R . .
H1M3 H 0.5610 1.0517 0.2741 0.082 Uiso 1 1 d R . .
C2M C 0.5330(8) 1.0893(6) 0.3195(3) 0.068(4) Uani 1 1 d D . .
H2M1 H 0.4882 1.1206 0.3282 0.082 Uiso 1 1 calc R . .
H2M2 H 0.5280 1.0440 0.3306 0.082 Uiso 1 1 calc R . .
O3M O 0.6211(5) 1.1177(4) 0.32692(17) 0.063(2) Uani 1 1 d D . .
C4M C 0.6929(9) 1.0728(7) 0.3274(3) 0.090(5) Uani 1 1 d D . .
H4M1 H 0.6878 1.0437 0.3074 0.108 Uiso 1 1 calc R . .
H4M2 H 0.6894 1.0418 0.3466 0.108 Uiso 1 1 calc R . .
C5M C 0.7826(6) 1.1070(7) 0.3290(3) 0.080(4) Uani 1 1 d D . .
H5M1 H 0.7851 1.1411 0.3114 0.120 Uiso 1 1 d R . .
H5M2 H 0.8285 1.0720 0.3265 0.120 Uiso 1 1 d R . .
H5M3 H 0.7924 1.1301 0.3503 0.120 Uiso 1 1 d R . .
C1N C 0.5561(9) 0.7049(5) 0.2899(3) 0.076(4) Uani 1 1 d D . .
H1N1 H 0.5302 0.6856 0.3094 0.114 Uiso 1 1 d R . .
H1N2 H 0.5107 0.7305 0.2769 0.114 Uiso 1 1 d R . .
H1N3 H 0.6045 0.7362 0.2966 0.114 Uiso 1 1 d R . .
C2N C 0.5912(10) 0.6471(7) 0.2694(3) 0.111(6) Uani 1 1 d D . .
H2N1 H 0.5411 0.6189 0.2605 0.133 Uiso 1 1 calc R . .
H2N2 H 0.6214 0.6671 0.2507 0.133 Uiso 1 1 calc R . .
O3N O 0.6522(7) 0.6034(4) 0.2881(2) 0.110(4) Uani 1 1 d D . .
C4N C 0.6845(13) 0.5434(9) 0.2703(4) 0.191(12) Uani 1 1 d D . .
H4N1 H 0.7099 0.5589 0.2497 0.229 Uiso 1 1 calc R . .
H4N2 H 0.6345 0.5119 0.2645 0.229 Uiso 1 1 calc R . .
C5N C 0.7542(15) 0.5051(10) 0.2910(5) 0.240(16) Uani 1 1 d D . .
H5N1 H 0.8022 0.5369 0.2976 0.360 Uiso 1 1 d R . .
H5N2 H 0.7778 0.4671 0.2782 0.360 Uiso 1 1 d R . .
H5N3 H 0.7279 0.4865 0.3105 0.360 Uiso 1 1 d R . .

loop_
_atom_site_aniso_label
_atom_site_aniso_U_11
_atom_site_aniso_U_22
_atom_site_aniso_U_33
_atom_site_aniso_U_23
_atom_site_aniso_U_13
_atom_site_aniso_U_12
Cu1A 0.0485(9) 0.0170(7) 0.0265(7) 0.0036(6) -0.0118(6) 0.0029(6)
C1A 0.039(4) 0.015(5) 0.032(3) 0.005(4) -0.007(3) -0.004(5)
N2A 0.032(4) 0.012(4) 0.032(3) 0.005(3) -0.012(3) -0.009(4)
C3A 0.040(4) 0.005(5) 0.032(4) 0.002(4) -0.005(3) -0.002(4)
C4A 0.036(3) 0.013(4) 0.033(3) 0.005(3) -0.005(3) -0.002(4)
N5A 0.036(3) 0.014(4) 0.034(3) 0.002(3) -0.006(3) 0.004(3)
C6A 0.033(4) 0.044(7) 0.056(7) 0.000(6) -0.003(4) 0.000(5)
C7A 0.029(4) 0.011(4) 0.025(5) -0.004(3) -0.019(4) 0.001(3)
N8A 0.032(4) 0.018(4) 0.035(4) 0.006(3) -0.016(4) -0.001(3)
C9A 0.037(3) 0.023(4) 0.015(4) 0.000(3) -0.014(3) -0.002(3)
C10A 0.040(4) 0.019(4) 0.021(5) -0.004(3) -0.016(4) 0.000(4)
N11A 0.040(4) 0.018(4) 0.017(4) -0.001(3) -0.017(3) 0.006(3)
C12A 0.039(4) 0.022(6) 0.049(7) 0.009(5) -0.010(5) 0.010(4)
C13A 0.041(4) 0.023(4) 0.021(5) 0.003(4) -0.008(5) -0.005(3)
N14A 0.047(4) 0.019(3) 0.020(4) 0.006(3) -0.017(4) -0.001(3)
C15A 0.054(4) 0.023(4) 0.023(6) -0.001(4) -0.020(5) 0.005(3)
C16A 0.052(4) 0.021(5) 0.030(6) 0.003(4) -0.024(5) 0.002(3)
N17A 0.051(4) 0.026(4) 0.028(5) -0.003(4) -0.019(4) -0.002(3)
C18A 0.044(4) 0.037(7) 0.086(9) -0.017(6) -0.029(7) -0.009(5)
C19A 0.035(4) 0.003(5) 0.032(4) 0.005(4) -0.009(3) 0.002(4)
C20A 0.037(4) 0.011(5) 0.019(5) 0.004(4) -0.005(3) 0.014(4)
C21A 0.036(4) 0.031(6) 0.035(5) -0.001(5) -0.004(4) 0.002(5)
C22A 0.048(5) 0.017(6) 0.033(5) -0.006(5) -0.025(4) 0.007(5)
C23A 0.068(6) 0.028(6) 0.016(5) -0.003(4) -0.008(4) 0.020(6)
C24A 0.059(5) 0.003(5) 0.019(4) -0.004(4) -0.001(4) -0.004(5)
C25A 0.054(7) 0.020(4) 0.030(4) 0.004(4) -0.004(4) 0.010(5)
C26A 0.058(7) 0.022(4) 0.030(5) 0.003(4) 0.004(5) 0.002(5)
C27A 0.068(8) 0.021(5) 0.048(6) -0.006(4) 0.015(6) 0.007(5)
C28A 0.044(7) 0.043(5) 0.041(6) -0.005(4) 0.009(5) 0.001(6)
C29A 0.044(7) 0.035(5) 0.050(6) 0.011(5) 0.013(5) 0.003(5)
C30A 0.046(7) 0.027(5) 0.043(6) 0.000(4) 0.004(5) -0.009(5)
C31A 0.042(4) 0.010(5) 0.030(5) 0.000(4) -0.009(3) -0.003(4)
C32A 0.037(4) 0.004(5) 0.030(5) 0.002(4) -0.011(4) -0.006(5)
C33A 0.039(4) 0.018(6) 0.040(5) 0.000(5) -0.007(5) -0.003(5)
C34A 0.044(6) 0.024(6) 0.048(6) 0.004(5) 0.003(4) 0.007(5)
C35A 0.063(6) 0.020(6) 0.028(5) -0.006(5) 0.005(4) 0.002(6)
C36A 0.051(5) 0.027(6) 0.026(5) 0.009(5) -0.006(4) 0.010(5)
C37A 0.036(6) 0.022(4) 0.032(5) 0.003(3) -0.009(4) 0.006(4)
C38A 0.080(9) 0.019(4) 0.027(6) -0.002(4) -0.011(5) 0.004(5)
C39A 0.076(9) 0.017(5) 0.050(6) 0.006(4) -0.005(6) 0.017(5)
C40A 0.114(11) 0.021(5) 0.033(6) 0.019(5) 0.000(6) 0.017(6)
C41A 0.078(9) 0.028(5) 0.035(6) 0.008(4) -0.007(5) 0.024(5)
C42A 0.075(8) 0.016(5) 0.034(5) 0.001(4) -0.020(5) 0.003(5)
C43A 0.042(4) 0.024(3) 0.020(4) 0.005(3) -0.014(4) 0.002(3)
C44A 0.053(6) 0.026(5) 0.034(6) 0.004(5) -0.009(5) 0.004(4)
C45A 0.051(6) 0.042(5) 0.017(6) -0.002(5) -0.006(5) 0.004(4)
C46A 0.069(7) 0.038(5) 0.036(7) 0.000(6) -0.008(6) 0.016(5)
C47A 0.071(7) 0.022(5) 0.012(6) 0.006(4) -0.020(5) 0.007(4)
C48A 0.065(7) 0.021(4) 0.030(6) 0.004(5) -0.012(5) 0.004(4)
C49A 0.063(7) 0.023(5) 0.027(5) 0.002(4) -0.025(5) -0.004(4)
C50A 0.090(9) 0.053(7) 0.025(5) 0.000(5) -0.016(5) -0.033(6)
C51A 0.104(11) 0.058(8) 0.033(6) -0.019(5) -0.004(6) -0.032(6)
C52A 0.087(9) 0.034(7) 0.051(6) -0.007(5) -0.014(6) -0.019(6)
C53A 0.078(9) 0.049(8) 0.055(6) -0.010(6) 0.000(6) -0.024(6)
C54A 0.086(9) 0.047(7) 0.037(6) -0.005(5) -0.010(5) -0.023(5)
C55A 0.040(5) 0.022(4) 0.036(4) 0.002(3) -0.015(3) -0.006(4)
C56A 0.041(4) 0.016(6) 0.030(6) 0.002(4) -0.006(4) -0.010(4)
N57A 0.060(4) 0.019(5) 0.055(6) 0.007(4) -0.002(5) 0.017(4)
C58A 0.049(5) 0.050(6) 0.045(5) 0.009(4) -0.004(6) 0.008(5)
C59A 0.066(8) 0.052(7) 0.049(5) 0.017(5) -0.004(5) 0.017(6)
C60A 0.070(7) 0.058(7) 0.084(9) 0.030(6) -0.009(7) -0.001(6)
C61A 0.074(9) 0.058(7) 0.057(6) 0.003(5) -0.011(6) 0.042(6)
Cu1B 0.0471(9) 0.0170(7) 0.0291(8) -0.0015(6) -0.0137(6) -0.0033(6)
C1B 0.040(4) 0.020(5) 0.025(3) -0.003(4) -0.006(3) 0.007(5)
N2B 0.040(4) 0.006(4) 0.032(3) -0.006(3) -0.013(3) 0.005(4)
C3B 0.045(4) 0.007(5) 0.034(3) 0.000(4) -0.011(3) 0.007(5)
C4B 0.047(4) 0.034(6) 0.031(4) 0.005(5) -0.011(3) -0.004(5)
N5B 0.043(4) 0.011(4) 0.028(3) -0.002(4) -0.005(3) -0.005(4)
C6B 0.044(4) 0.048(7) 0.037(7) -0.003(5) -0.009(4) -0.007(6)
C7B 0.025(4) 0.024(4) 0.018(5) 0.007(3) -0.011(4) -0.004(3)
N8B 0.033(4) 0.013(4) 0.025(4) 0.000(3) -0.017(3) -0.001(3)
C9B 0.038(4) 0.018(5) 0.012(5) 0.001(3) -0.016(4) 0.002(3)
C10B 0.045(4) 0.018(4) 0.020(5) 0.002(3) -0.009(4) -0.006(4)
N11B 0.039(4) 0.014(4) 0.019(4) 0.004(3) -0.013(3) -0.001(3)
C12B 0.041(5) 0.015(5) 0.038(6) -0.004(5) -0.009(5) -0.003(4)
C13B 0.039(4) 0.025(4) 0.019(5) 0.000(4) -0.002(4) 0.006(3)
N14B 0.055(4) 0.019(3) 0.020(4) -0.003(3) -0.022(4) 0.002(3)
C15B 0.053(4) 0.022(4) 0.018(6) -0.001(4) -0.018(4) -0.005(3)
C16B 0.055(5) 0.012(4) 0.027(5) -0.007(4) -0.020(5) -0.005(3)
N17B 0.041(4) 0.016(4) 0.015(4) -0.004(3) -0.008(4) 0.002(3)
C18B 0.040(4) 0.013(5) 0.031(6) -0.004(5) -0.010(5) 0.005(4)
C19B 0.044(4) 0.014(5) 0.029(4) -0.001(4) -0.008(4) -0.004(5)
C20B 0.041(4) 0.003(5) 0.032(5) 0.003(4) -0.011(4) -0.001(4)
C21B 0.051(5) 0.021(6) 0.043(6) 0.002(5) -0.016(4) -0.002(5)
C22B 0.070(6) 0.009(6) 0.038(5) 0.001(4) -0.025(5) -0.013(5)
C23B 0.082(7) 0.018(6) 0.024(5) -0.001(5) -0.008(4) -0.017(6)
C24B 0.066(6) 0.013(6) 0.029(5) -0.001(4) -0.007(4) 0.001(5)
C25B 0.083(8) 0.069(7) 0.027(5) -0.008(5) 0.002(5) -0.029(6)
C26B 0.068(9) 0.133(10) 0.048(8) 0.042(7) -0.010(6) -0.027(7)
C27B 0.052(11) 0.248(17) 0.058(9) 0.075(11) -0.011(6) -0.029(10)
C28B 0.071(12) 0.28(2) 0.025(8) 0.014(8) -0.006(7) -0.040(10)
C29B 0.095(11) 0.172(14) 0.057(9) -0.046(8) 0.026(8) -0.038(9)
C30B 0.085(10) 0.100(9) 0.050(7) -0.025(6) 0.020(6) -0.025(6)
C31B 0.043(4) 0.024(5) 0.033(6) -0.002(5) -0.006(5) 0.003(3)
C32B 0.059(5) 0.024(4) 0.045(7) -0.015(5) -0.001(6) -0.013(4)
C33B 0.063(6) 0.026(5) 0.073(8) -0.012(6) 0.009(6) -0.010(4)
C34B 0.060(7) 0.041(6) 0.084(9) -0.020(7) -0.007(7) -0.002(4)
C35B 0.052(5) 0.032(5) 0.078(9) -0.013(6) -0.014(6) 0.012(5)
C36B 0.050(5) 0.032(5) 0.030(6) -0.006(5) -0.021(5) 0.012(4)
C37B 0.053(7) 0.016(4) 0.017(4) -0.001(3) -0.017(4) 0.005(4)
C38B 0.074(8) 0.018(5) 0.024(5) -0.004(4) -0.006(5) -0.002(5)
C39B 0.076(8) 0.028(5) 0.021(5) -0.008(4) -0.004(5) -0.005(6)
C40B 0.090(9) 0.016(4) 0.027(5) -0.012(4) -0.010(5) 0.007(6)
C41B 0.069(8) 0.017(5) 0.037(5) -0.003(4) -0.009(5) -0.004(5)
C42B 0.043(7) 0.019(4) 0.036(5) -0.001(4) 0.005(5) 0.007(5)
C43B 0.055(4) 0.021(4) 0.014(5) 0.002(4) -0.012(5) -0.005(3)
C44B 0.053(5) 0.019(5) 0.059(7) 0.013(5) -0.018(6) -0.004(3)
C45B 0.062(6) 0.030(5) 0.087(9) 0.013(7) 0.001(7) -0.006(4)
C46B 0.069(6) 0.027(4) 0.056(7) 0.007(6) 0.015(7) -0.016(5)
C47B 0.065(6) 0.024(5) 0.026(6) 0.001(5) -0.017(6) -0.009(4)
C48B 0.046(4) 0.023(3) 0.018(4) 0.000(4) -0.014(4) -0.002(3)
C49B 0.050(6) 0.018(5) 0.023(4) -0.004(4) -0.017(4) -0.004(4)
C50B 0.040(7) 0.031(6) 0.028(4) -0.006(4) -0.015(5) -0.007(4)
C51B 0.054(8) 0.037(6) 0.028(5) 0.003(4) -0.027(5) -0.016(5)
C52B 0.066(8) 0.023(6) 0.052(5) 0.014(5) -0.029(6) -0.008(4)
C53B 0.062(8) 0.024(6) 0.060(5) 0.011(5) -0.003(6) 0.007(5)
C54B 0.082(9) 0.020(6) 0.034(5) 0.004(4) -0.003(5) 0.012(5)
C55B 0.043(5) 0.028(4) 0.024(4) 0.006(4) -0.011(4) 0.011(4)
C56B 0.049(4) 0.025(6) 0.032(6) 0.000(5) -0.012(4) 0.002(4)
N57B 0.050(4) 0.052(5) 0.042(4) 0.001(4) -0.001(4) -0.016(4)
C58B 0.053(4) 0.063(5) 0.051(4) 0.000(4) -0.003(4) -0.018(4)
C59B 0.058(6) 0.070(6) 0.057(6) 0.004(5) 0.005(6) -0.025(5)
C60B 0.056(6) 0.072(6) 0.071(6) -0.001(5) -0.005(6) -0.011(5)
C61B 0.058(6) 0.073(7) 0.052(5) -0.002(5) -0.005(6) -0.027(6)
C58" 0.053(4) 0.063(5) 0.052(5) 0.000(4) -0.002(4) -0.019(4)
C59" 0.056(6) 0.065(5) 0.061(7) -0.002(5) -0.002(7) -0.025(5)
C60" 0.058(6) 0.074(7) 0.057(6) 0.003(6) -0.010(6) -0.014(6)
C61" 0.054(6) 0.073(7) 0.059(6) -0.001(6) 0.003(6) -0.020(6)
P1C 0.049(2) 0.0327(19) 0.050(2) 0.0035(16) -0.0021(17) -0.0040(17)
F1C 0.075(5) 0.043(4) 0.087(5) -0.008(3) 0.023(4) -0.022(4)
F2C 0.076(5) 0.045(4) 0.074(5) -0.008(3) 0.020(4) 0.004(4)
F3C 0.103(5) 0.044(4) 0.044(4) -0.007(3) -0.018(4) -0.003(4)
F4C 0.056(4) 0.023(3) 0.115(6) 0.015(3) 0.012(4) -0.005(3)
F5C 0.055(4) 0.039(4) 0.047(4) 0.003(3) 0.003(3) 0.006(3)
F6C 0.077(5) 0.078(5) 0.052(4) 0.008(4) -0.016(4) 0.017(4)
P1D 0.067(3) 0.064(2) 0.050(2) -0.0090(19) -0.0039(19) 0.020(2)
F1D 0.092(5) 0.073(5) 0.059(4) -0.019(4) -0.037(4) 0.001(4)
F2D 0.126(7) 0.067(5) 0.067(5) -0.014(4) 0.017(4) 0.040(5)
F3D 0.111(6) 0.108(6) 0.051(5) 0.011(4) 0.021(4) 0.034(5)
F4D 0.039(4) 0.113(6) 0.105(6) -0.003(5) -0.018(4) 0.014(4)
F5D 0.080(5) 0.050(4) 0.059(4) -0.015(3) -0.023(4) 0.018(4)
F6D 0.103(5) 0.056(4) 0.034(4) -0.009(3) 0.002(3) 0.011(4)
C1M 0.076(9) 0.015(6) 0.070(9) 0.000(6) -0.008(7) 0.007(6)
C2M 0.075(11) 0.039(8) 0.089(11) -0.016(7) -0.003(8) -0.020(7)
O3M 0.074(7) 0.055(6) 0.061(6) -0.022(4) -0.001(5) 0.008(5)
C4M 0.130(15) 0.068(10) 0.070(10) -0.001(8) -0.008(10) 0.007(11)
C5M 0.060(10) 0.095(11) 0.081(10) -0.031(8) -0.021(8) 0.018(9)
C1N 0.116(12) 0.021(7) 0.092(11) 0.003(7) 0.014(9) 0.032(7)
C2N 0.103(13) 0.142(16) 0.084(12) 0.057(12) -0.030(10) 0.014(11)
O3N 0.178(11) 0.101(8) 0.051(6) 0.003(6) -0.011(7) 0.015(8)
C4N 0.37(4) 0.117(16) 0.097(15) -0.025(13) 0.103(19) 0.081(19)
C5N 0.36(4) 0.22(3) 0.15(2) 0.080(18) 0.05(2) 0.24(3)

loop_
_atom_type_symbol
_atom_type_description
_atom_type_scat_dispersion_real
_atom_type_scat_dispersion_imag
_atom_type_scat_source
C C 0.0033 0.0016 'International Tables Vol C Tables 4.2.6.8 and 6.1.1.4'
H H 0.0000 0.0000 'International Tables Vol C Tables 4.2.6.8 and 6.1.1.4'
N N 0.0061 0.0033 'International Tables Vol C Tables 4.2.6.8 and 6.1.1.4'
O O 0.0106 0.0060 'International Tables Vol C Tables 4.2.6.8 and 6.1.1.4'
F F 0.0171 0.0103 'International Tables Vol C Tables 4.2.6.8 and 6.1.1.4'
P P 0.1023 0.0942 'International Tables Vol C Tables 4.2.6.8 and 6.1.1.4'
Cu Cu 0.3201 1.2651 'International Tables Vol C Tables 4.2.6.8 and 6.1.1.4'

loop_
_geom_angle_atom_site_label_1
_geom_angle_atom_site_label_2
_geom_angle_atom_site_label_3
_geom_angle
C56A Cu1A N8A 129.0(3)
C56A Cu1A N2A 123.9(3)
N8A Cu1A N2A 86.1(3)
C56A Cu1A N14A 126.0(3)
N8A Cu1A N14A 87.9(3)
N2A Cu1A N14A 91.5(3)
N2A C1A N5A 113.8(6)
N2A C1A C55A 123.2(6)
N5A C1A C55A 123.0(6)
C1A N2A C3A 104.2(5)
C1A N2A Cu1A 113.8(4)
C3A N2A Cu1A 142.1(5)
C4A C3A N2A 110.6(5)
C4A C3A C19A 129.5(6)
N2A C3A C19A 119.8(5)
C3A C4A N5A 105.5(4)
C3A C4A C25A 134.6(6)
N5A C4A C25A 119.6(6)
C1A N5A C4A 105.8(5)
C1A N5A C6A 129.9(7)
C4A N5A C6A 124.3(6)
N5A C6A H6A1 109.5
N5A C6A H6A2 109.4
H6A1 C6A H6A2 109.5
N5A C6A H6A3 109.5
H6A1 C6A H6A3 109.5
H6A2 C6A H6A3 109.5
N8A C7A N11A 111.2(6)
N8A C7A C55A 122.9(6)
N11A C7A C55A 125.8(6)
C7A N8A C9A 106.9(5)
C7A N8A Cu1A 114.3(4)
C9A N8A Cu1A 138.3(5)
C10A C9A N8A 108.7(5)
C10A C9A C31A 129.0(6)
N8A C9A C31A 122.2(5)
C9A C10A N11A 105.9(4)
C9A C10A C37A 134.3(6)
N11A C10A C37A 119.7(5)
C7A N11A C10A 107.1(5)
C7A N11A C12A 126.7(6)
C10A N11A C12A 126.2(6)
N11A C12A H12A 109.5
N11A C12A H12B 109.5
H12A C12A H12B 109.5
N11A C12A H12C 109.5
H12A C12A H12C 109.5
H12B C12A H12C 109.5
N14A C13A N17A 112.4(6)
N14A C13A C55A 122.7(6)
N17A C13A C55A 124.8(6)
C13A N14A C15A 105.6(5)
C13A N14A Cu1A 113.8(4)
C15A N14A Cu1A 140.4(5)
C16A C15A N14A 109.9(5)
C16A C15A C43A 128.2(6)
N14A C15A C43A 121.7(6)
C15A C16A N17A 105.4(4)
C15A C16A C49A 131.6(6)
N17A C16A C49A 122.9(6)
C13A N17A C16A 106.7(5)
C13A N17A C18A 128.0(7)
C16A N17A C18A 125.3(6)
N17A C18A H18A 109.5
N17A C18A H18B 109.5
H18A C18A H18B 109.5
N17A C18A H18C 109.5
H18A C18A H18C 109.5
H18B C18A H18C 109.5
C20A C19A C24A 119.6(3)
C20A C19A C3A 118.3(5)
C24A C19A C3A 122.0(5)
C19A C20A C21A 120.4(3)
C19A C20A H20A 119.8
C21A C20A H20A 119.8
C20A C21A C22A 119.9(3)
C20A C21A H21A 120.0
C22A C21A H21A 120.0
C23A C22A C21A 119.6(3)
C23A C22A H22A 120.2
C21A C22A H22A 120.2
C24A C23A C22A 120.4(3)
C24A C23A H23A 119.8
C22A C23A H23A 119.8
C23A C24A C19A 119.9(3)
C23A C24A H24A 120.0
C19A C24A H24A 120.0
C26A C25A C30A 120.0(3)
C26A C25A C4A 118.0(5)
C30A C25A C4A 121.9(5)
C27A C26A C25A 119.8(3)
C27A C26A H26A 120.1
C25A C26A H26A 120.1
C28A C27A C26A 120.2(3)
C28A C27A H27A 119.9
C26A C27A H27A 119.9
C27A C28A C29A 119.9(3)
C27A C28A H28A 120.0
C29A C28A H28A 120.0
C30A C29A C28A 119.9(3)
C30A C29A H29A 120.0
C28A C29A H29A 120.0
C29A C30A C25A 120.1(3)
C29A C30A H30A 119.9
C25A C30A H30A 119.9
C32A C31A C36A 119.6(3)
C32A C31A C9A 120.0(5)
C36A C31A C9A 120.4(5)
C33A C32A C31A 120.3(3)
C33A C32A H32A 119.9
C31A C32A H32A 119.9
C32A C33A C34A 120.0(3)
C32A C33A H33A 120.0
C34A C33A H33A 120.0
C35A C34A C33A 119.8(3)
C35A C34A H34A 120.1
C33A C34A H34A 120.1
C36A C35A C34A 120.2(3)
C36A C35A H35A 119.9
C34A C35A H35A 119.9
C35A C36A C31A 120.1(3)
C35A C36A H36A 119.9
C31A C36A H36A 119.9
C42A C37A C38A 120.1(3)
C42A C37A C10A 119.9(5)
C38A C37A C10A 119.9(5)
C39A C38A C37A 119.8(3)
C39A C38A H38A 120.1
C37A C38A H38A 120.1
C40A C39A C38A 120.0(3)
C40A C39A H39A 120.0
C38A C39A H39A 120.0
C39A C40A C41A 120.1(3)
C39A C40A H40A 120.0
C41A C40A H40A 120.0
C42A C41A C40A 119.9(3)
C42A C41A H41A 120.0
C40A C41A H41A 120.0
C41A C42A C37A 120.0(3)
C41A C42A H42A 120.0
C37A C42A H42A 120.0
C44A C43A C48A 119.7(3)
C44A C43A C15A 119.5(5)
C48A C43A C15A 120.8(5)
C45A C44A C43A 120.2(3)
C45A C44A H44A 119.9
C43A C44A H44A 119.9
C44A C45A C46A 120.1(3)
C44A C45A H45A 120.0
C46A C45A H45A 120.0
C47A C46A C45A 119.7(3)
C47A C46A H46A 120.2
C45A C46A H46A 120.2
C46A C47A C48A 120.3(3)
C46A C47A H47A 119.8
C48A C47A H47A 119.8
C47A C48A C43A 120.0(3)
C47A C48A H48A 120.0
C43A C48A H48A 120.0
C54A C49A C50A 119.8(3)
C54A C49A C16A 122.6(6)
C50A C49A C16A 117.5(6)
C51A C50A C49A 120.0(3)
C51A C50A H50A 120.0
C49A C50A H50A 120.0
C52A C51A C50A 120.3(3)
C52A C51A H51A 119.9
C50A C51A H51A 119.9
C51A C52A C53A 119.8(3)
C51A C52A H52A 120.1
C53A C52A H52A 120.1
C52A C53A C54A 119.9(3)
C52A C53A H53A 120.0
C54A C53A H53A 120.0
C49A C54A C53A 120.2(3)
C49A C54A H54A 119.9
C53A C54A H54A 119.9
C7A C55A C13A 106.7(6)
C7A C55A C1A 109.2(6)
C13A C55A C1A 108.0(6)
C7A C55A H55A 110.9
C13A C55A H55A 110.9
C1A C55A H55A 110.9
N57A C56A Cu1A 179.1(10)
C56A N57A C58A 173.8(8)
C60A C58A C61A 113.3(4)
C60A C58A C59A 113.3(4)
C61A C58A C59A 113.0(4)
C60A C58A N57A 105.5(4)
C61A C58A N57A 105.5(3)
C59A C58A N57A 105.2(3)
C58A C59A H59A 109.5
C58A C59A H59B 109.5
H59A C59A H59B 109.5
C58A C59A H59C 109.5
H59A C59A H59C 109.5
H59B C59A H59C 109.5
C58A C60A H60A 109.5
C58A C60A H60B 109.5
H60A C60A H60B 109.5
C58A C60A H60C 109.5
H60A C60A H60C 109.5
H60B C60A H60C 109.5
C58A C61A H61A 109.5
C58A C61A H61B 109.5
H61A C61A H61B 109.5
C58A C61A H61C 109.5
H61A C61A H61C 109.5
H61B C61A H61C 109.5
C56B Cu1B N14B 130.5(3)
C56B Cu1B N8B 124.7(3)
N14B Cu1B N8B 84.8(3)
C56B Cu1B N2B 123.2(3)
N14B Cu1B N2B 91.7(3)
N8B Cu1B N2B 89.4(3)
N2B C1B N5B 113.7(6)
N2B C1B C55B 122.2(6)
N5B C1B C55B 124.1(6)
C1B N2B C3B 104.6(5)
C1B N2B Cu1B 112.5(5)
C3B N2B Cu1B 140.4(5)
C4B C3B N2B 110.3(5)
C4B C3B C19B 128.0(6)
N2B C3B C19B 121.6(6)
C3B C4B N5B 105.7(4)
C3B C4B C25B 135.4(6)
N5B C4B C25B 118.9(6)
C1B N5B C4B 105.7(5)
C1B N5B C6B 127.9(6)
C4B N5B C6B 126.3(6)
N5B C6B H6B1 109.5
N5B C6B H6B2 109.5
H6B1 C6B H6B2 109.5
N5B C6B H6B3 109.5
H6B1 C6B H6B3 109.5
H6B2 C6B H6B3 109.5
N8B C7B N11B 111.1(6)
N8B C7B C55B 122.8(6)
N11B C7B C55B 126.0(6)
C7B N8B C9B 107.8(5)
C7B N8B Cu1B 113.3(4)
C9B N8B Cu1B 137.6(5)
C10B C9B N8B 107.4(4)
C10B C9B C31B 131.6(6)
N8B C9B C31B 120.8(5)
C9B C10B N11B 107.3(4)
C9B C10B C37B 129.6(6)
N11B C10B C37B 123.1(5)
C7B N11B C10B 106.2(5)
C7B N11B C12B 127.4(6)
C10B N11B C12B 126.0(6)
N11B C12B H12D 109.5
N11B C12B H12E 109.5
H12D C12B H12E 109.5
N11B C12B H12F 109.5
H12D C12B H12F 109.5
H12E C12B H12F 109.5
N14B C13B N17B 112.6(6)
N14B C13B C55B 121.9(6)
N17B C13B C55B 125.3(6)
C13B N14B C15B 105.4(5)
C13B N14B Cu1B 115.1(4)
C15B N14B Cu1B 139.5(5)
C16B C15B N14B 109.9(5)
C16B C15B C43B 127.5(6)
N14B C15B C43B 122.3(6)
C15B C16B N17B 105.5(4)
C15B C16B C49B 133.8(6)
N17B C16B C49B 120.5(5)
C13B N17B C16B 106.6(5)
C13B N17B C18B 128.4(6)
C16B N17B C18B 125.0(6)
N17B C18B H18D 109.5
N17B C18B H18E 109.5
H18D C18B H18E 109.5
N17B C18B H18F 109.5
H18D C18B H18F 109.5
H18E C18B H18F 109.5
C20B C19B C24B 119.8(3)
C20B C19B C3B 119.6(5)
C24B C19B C3B 120.7(5)
C21B C20B C19B 120.2(3)
C21B C20B H20B 119.9
C19B C20B H20B 119.9
C22B C21B C20B 119.9(3)
C22B C21B H21B 120.1
C20B C21B H21B 120.1
C23B C22B C21B 120.1(3)
C23B C22B H22B 120.0
C21B C22B H22B 120.0
C22B C23B C24B 120.0(3)
C22B C23B H23B 120.0
C24B C23B H23B 120.0
C23B C24B C19B 120.1(3)
C23B C24B H24B 119.9
C19B C24B H24B 119.9
C26B C25B C30B 119.7(3)
C26B C25B C4B 119.0(7)
C30B C25B C4B 121.2(7)
C25B C26B C27B 120.1(3)
C25B C26B H26B 120.0
C27B C26B H26B 120.0
C28B C27B C26B 120.1(3)
C28B C27B H27B 119.9
C26B C27B H27B 119.9
C27B C28B C29B 119.9(3)
C27B C28B H28B 120.0
C29B C28B H28B 120.0
C30B C29B C28B 119.9(3)
C30B C29B H29B 120.0
C28B C29B H29B 120.0
C29B C30B C25B 120.3(3)
C29B C30B H30B 119.9
C25B C30B H30B 119.9
C32B C31B C36B 120.0(3)
C32B C31B C9B 119.7(5)
C36B C31B C9B 120.3(5)
C31B C32B C33B 120.0(3)
C31B C32B H32B 120.0
C33B C32B H32B 120.0
C34B C33B C32B 120.0(3)
C34B C33B H33B 120.0
C32B C33B H33B 120.0
C33B C34B C35B 120.0(3)
C33B C34B H34B 120.0
C35B C34B H34B 120.0
C36B C35B C34B 120.0(3)
C36B C35B H35B 120.0
C34B C35B H35B 120.0
C35B C36B C31B 120.0(3)
C35B C36B H36B 120.0
C31B C36B H36B 120.0
C42B C37B C38B 120.1(3)
C42B C37B C10B 122.0(5)
C38B C37B C10B 117.9(5)
C39B C38B C37B 119.9(3)
C39B C38B H38B 120.0
C37B C38B H38B 120.0
C40B C39B C38B 119.9(3)
C40B C39B H39B 120.0
C38B C39B H39B 120.0
C39B C40B C41B 120.1(3)
C39B C40B H40B 119.9
C41B C40B H40B 119.9
C42B C41B C40B 119.9(3)
C42B C41B H41B 120.0
C40B C41B H41B 120.0
C41B C42B C37B 120.0(3)
C41B C42B H42B 120.0
C37B C42B H42B 120.0
C44B C43B C48B 119.7(3)
C44B C43B C15B 119.5(5)
C48B C43B C15B 120.8(5)
C45B C44B C43B 120.3(3)
C45B C44B H44B 119.8
C43B C44B H44B 119.8
C44B C45B C46B 119.9(3)
C44B C45B H45B 120.1
C46B C45B H45B 120.1
C47B C46B C45B 119.8(3)
C47B C46B H46B 120.1
C45B C46B H46B 120.1
C48B C47B C46B 120.3(3)
C48B C47B H47B 119.8
C46B C47B H47B 119.8
C47B C48B C43B 119.9(3)
C47B C48B H48B 120.0
C43B C48B H48B 120.0
C50B C49B C54B 119.8(3)
C50B C49B C16B 119.1(6)
C54B C49B C16B 121.1(6)
C51B C50B C49B 120.1(3)
C51B C50B H50B 120.0
C49B C50B H50B 120.0
C52B C51B C50B 120.1(3)
C52B C51B H51B 120.0
C50B C51B H51B 120.0
C51B C52B C53B 120.0(3)
C51B C52B H52B 120.0
C53B C52B H52B 120.0
C52B C53B C54B 119.9(3)
C52B C53B H53B 120.0
C54B C53B H53B 120.0
C53B C54B C49B 120.2(3)
C53B C54B H54B 119.9
C49B C54B H54B 119.9
C13B C55B C7B 108.5(6)
C13B C55B C1B 107.5(6)
C7B C55B C1B 108.9(6)
C13B C55B H55B 110.6
C7B C55B H55B 110.6
C1B C55B H55B 110.6
N57B C56B Cu1B 177.2(10)
C56B N57B C58" 178.9(10)
C56B N57B C58B 174.5(9)
C60B C58B C59B 113.3(4)
C60B C58B C61B 113.4(4)
C59B C58B C61B 113.0(4)
C60B C58B N57B 105.3(4)
C59B C58B N57B 105.5(4)
C61B C58B N57B 105.3(4)
C58B C59B H59D 109.5
C58B C59B H59E 109.5
H59D C59B H59E 109.5
C58B C59B H59F 109.5
H59D C59B H59F 109.5
H59E C59B H59F 109.5
C58B C60B H60D 109.5
C58B C60B H60E 109.5
H60D C60B H60E 109.5
C58B C60B H60F 109.5
H60D C60B H60F 109.5
H60E C60B H60F 109.5
C58B C61B H61D 109.5
C58B C61B H61E 109.5
H61D C61B H61E 109.5
C58B C61B H61F 109.5
H61D C61B H61F 109.5
H61E C61B H61F 109.5
C61" C58" C60" 113.4(4)
C61" C58" C59" 113.5(4)
C60" C58" C59" 113.4(4)
C61" C58" N57B 105.3(5)
C60" C58" N57B 105.2(5)
C59" C58" N57B 104.9(4)
C58" C59" H59G 109.5
C58" C59" H59H 109.5
H59G C59" H59H 109.5
C58" C59" H59I 109.3
H59G C59" H59I 109.5
H59H C59" H59I 109.5
C58" C60" H60G 109.3
C58" C60" H60H 109.5
H60G C60" H60H 109.5
C58" C60" H60I 109.5
H60G C60" H60I 109.5
H60H C60" H60I 109.5
C58" C61" H61G 109.5
C58" C61" H61H 109.6
H61G C61" H61H 109.5
C58" C61" H61I 109.3
H61G C61" H61I 109.5
H61H C61" H61I 109.5
F1C P1C F6C 90.4(2)
F1C P1C F3C 90.3(2)
F6C P1C F3C 179.3(3)
F1C P1C F5C 90.20(19)
F6C P1C F5C 89.98(19)
F3C P1C F5C 89.89(19)
F1C P1C F2C 90.22(19)
F6C P1C F2C 90.02(19)
F3C P1C F2C 90.10(19)
F5C P1C F2C 179.6(2)
F1C P1C F4C 179.8(3)
F6C P1C F4C 89.7(3)
F3C P1C F4C 89.6(2)
F5C P1C F4C 89.98(19)
F2C P1C F4C 89.60(19)
F2D P1D F4D 90.2(2)
F2D P1D F3D 90.22(19)
F4D P1D F3D 90.1(2)
F2D P1D F1D 90.2(2)
F4D P1D F1D 179.6(3)
F3D P1D F1D 89.9(2)
F2D P1D F6D 89.99(19)
F4D P1D F6D 90.3(3)
F3D P1D F6D 179.5(3)
F1D P1D F6D 89.7(2)
F2D P1D F5D 179.9(3)
F4D P1D F5D 89.92(19)
F3D P1D F5D 89.82(19)
F1D P1D F5D 89.69(19)
F6D P1D F5D 89.98(19)
C2M C1M H1M1 109.5
C2M C1M H1M2 109.5
H1M1 C1M H1M2 109.5
C2M C1M H1M3 109.4
H1M1 C1M H1M3 109.5
H1M2 C1M H1M3 109.5
O3M C2M C1M 111.8(8)
O3M C2M H2M1 109.3
C1M C2M H2M1 109.3
O3M C2M H2M2 109.3
C1M C2M H2M2 109.3
H2M1 C2M H2M2 107.9
C4M O3M C2M 118.1(8)
O3M C4M C5M 115.3(9)
O3M C4M H4M1 108.5
C5M C4M H4M1 108.5
O3M C4M H4M2 108.5
C5M C4M H4M2 108.5
H4M1 C4M H4M2 107.5
C4M C5M H5M1 109.5
C4M C5M H5M2 109.5
H5M1 C5M H5M2 109.5
C4M C5M H5M3 109.5
H5M1 C5M H5M3 109.5
H5M2 C5M H5M3 109.5
C2N C1N H1N1 109.5
C2N C1N H1N2 109.5
H1N1 C1N H1N2 109.5
C2N C1N H1N3 109.5
H1N1 C1N H1N3 109.5
H1N2 C1N H1N3 109.5
O3N C2N C1N 112.2(9)
O3N C2N H2N1 109.2
C1N C2N H2N1 109.2
O3N C2N H2N2 109.2
C1N C2N H2N2 109.2
H2N1 C2N H2N2 107.9
C2N O3N C4N 115.1(10)
O3N C4N C5N 110.7(10)
O3N C4N H4N1 109.5
C5N C4N H4N1 109.5
O3N C4N H4N2 109.5
C5N C4N H4N2 109.5
H4N1 C4N H4N2 108.1
C4N C5N H5N1 109.4
C4N C5N H5N2 109.5
H5N1 C5N H5N2 109.5
C4N C5N H5N3 109.5
H5N1 C5N H5N3 109.5
H5N2 C5N H5N3 109.5

loop_
_geom_bond_atom_site_label_1
_geom_bond_atom_site_label_2
_geom_bond_distance
Cu1A C56A 1.897(2)
Cu1A N8A 2.098(6)
Cu1A N2A 2.118(6)
Cu1A N14A 2.135(6)
C1A N2A 1.321(5)
C1A N5A 1.354(5)
C1A C55A 1.529(5)
N2A C3A 1.398(5)
C3A C4A 1.369(5)
C3A C19A 1.492(4)
C4A N5A 1.410(5)
C4A C25A 1.493(4)
N5A C6A 1.464(5)
C6A H6A1 0.9800
C6A H6A2 0.9800
C6A H6A3 0.9800
C7A N8A 1.320(5)
C7A N11A 1.353(5)
C7A C55A 1.528(5)
N8A C9A 1.398(5)
C9A C10A 1.368(5)
C9A C31A 1.493(4)
C10A N11A 1.409(5)
C10A C37A 1.493(4)
N11A C12A 1.463(5)
C12A H12A 0.9800
C12A H12B 0.9800
C12A H12C 0.9800
C13A N14A 1.319(5)
C13A N17A 1.352(5)
C13A C55A 1.529(5)
N14A C15A 1.398(5)
C15A C16A 1.369(5)
C15A C43A 1.493(4)
C16A N17A 1.410(5)
C16A C49A 1.495(4)
N17A C18A 1.464(5)
C18A H18A 0.9800
C18A H18B 0.9800
C18A H18C 0.9800
C19A C20A 1.389(2)
C19A C24A 1.390(2)
C20A C21A 1.389(3)
C20A H20A 0.9500
C21A C22A 1.390(3)
C21A H21A 0.9500
C22A C23A 1.389(3)
C22A H22A 0.9500
C23A C24A 1.389(3)
C23A H23A 0.9500
C24A H24A 0.9500
C25A C26A 1.390(3)
C25A C30A 1.390(2)
C26A C27A 1.389(3)
C26A H26A 0.9500
C27A C28A 1.389(2)
C27A H27A 0.9500
C28A C29A 1.390(3)
C28A H28A 0.9500
C29A C30A 1.390(3)
C29A H29A 0.9500
C30A H30A 0.9500
C31A C32A 1.390(2)
C31A C36A 1.390(3)
C32A C33A 1.389(3)
C32A H32A 0.9500
C33A C34A 1.390(3)
C33A H33A 0.9500
C34A C35A 1.389(3)
C34A H34A 0.9500
C35A C36A 1.388(3)
C35A H35A 0.9500
C36A H36A 0.9500
C37A C42A 1.389(3)
C37A C38A 1.390(3)
C38A C39A 1.389(3)
C38A H38A 0.9500
C39A C40A 1.389(3)
C39A H39A 0.9500
C40A C41A 1.390(3)
C40A H40A 0.9500
C41A C42A 1.389(2)
C41A H41A 0.9500
C42A H42A 0.9500
C43A C44A 1.389(3)
C43A C48A 1.391(3)
C44A C45A 1.389(2)
C44A H44A 0.9500
C45A C46A 1.390(3)
C45A H45A 0.9500
C46A C47A 1.389(3)
C46A H46A 0.9500
C47A C48A 1.389(2)
C47A H47A 0.9500
C48A H48A 0.9500
C49A C54A 1.390(2)
C49A C50A 1.390(3)
C50A C51A 1.389(3)
C50A H50A 0.9500
C51A C52A 1.389(3)
C51A H51A 0.9500
C52A C53A 1.389(3)
C52A H52A 0.9500
C53A C54A 1.390(3)
C53A H53A 0.9500
C54A H54A 0.9500
C55A H55A 1.0000
C56A N57A 1.101(3)
N57A C58A 1.537(3)
C58A C60A 1.519(3)
C58A C61A 1.520(3)
C58A C59A 1.522(3)
C59A H59A 0.9800
C59A H59B 0.9800
C59A H59C 0.9800
C60A H60A 0.9800
C60A H60B 0.9800
C60A H60C 0.9800
C61A H61A 0.9800
C61A H61B 0.9800
C61A H61C 0.9800
Cu1B C56B 1.895(2)
Cu1B N14B 2.084(6)
Cu1B N8B 2.089(6)
Cu1B N2B 2.167(6)
C1B N2B 1.320(5)
C1B N5B 1.353(5)
C1B C55B 1.528(5)
N2B C3B 1.398(5)
C3B C4B 1.369(5)
C3B C19B 1.494(4)
C4B N5B 1.412(5)
C4B C25B 1.495(4)
N5B C6B 1.464(5)
C6B H6B1 0.9800
C6B H6B2 0.9800
C6B H6B3 0.9800
C7B N8B 1.321(5)
C7B N11B 1.354(5)
C7B C55B 1.527(5)
N8B C9B 1.396(5)
C9B C10B 1.369(5)
C9B C31B 1.491(4)
C10B N11B 1.410(5)
C10B C37B 1.494(4)
N11B C12B 1.464(5)
C12B H12D 0.9800
C12B H12E 0.9800
C12B H12F 0.9800
C13B N14B 1.317(5)
C13B N17B 1.351(5)
C13B C55B 1.526(5)
N14B C15B 1.398(5)
C15B C16B 1.369(5)
C15B C43B 1.493(4)
C16B N17B 1.410(5)
C16B C49B 1.494(4)
N17B C18B 1.464(5)
C18B H18D 0.9800
C18B H18E 0.9800
C18B H18F 0.9800
C19B C20B 1.390(2)
C19B C24B 1.390(2)
C20B C21B 1.390(3)
C20B H20B 0.9500
C21B C22B 1.389(3)
C21B H21B 0.9500
C22B C23B 1.389(3)
C22B H22B 0.9500
C23B C24B 1.390(3)
C23B H23B 0.9500
C24B H24B 0.9500
C25B C26B 1.390(3)
C25B C30B 1.391(3)
C26B C27B 1.390(3)
C26B H26B 0.9500
C27B C28B 1.389(3)
C27B H27B 0.9500
C28B C29B 1.390(3)
C28B H28B 0.9500
C29B C30B 1.390(3)
C29B H29B 0.9500
C30B H30B 0.9500
C31B C32B 1.389(3)
C31B C36B 1.390(2)
C32B C33B 1.390(3)
C32B H32B 0.9500
C33B C34B 1.389(3)
C33B H33B 0.9500
C34B C35B 1.390(3)
C34B H34B 0.9500
C35B C36B 1.389(3)
C35B H35B 0.9500
C36B H36B 0.9500
C37B C42B 1.390(3)
C37B C38B 1.390(2)
C38B C39B 1.390(3)
C38B H38B 0.9500
C39B C40B 1.390(3)
C39B H39B 0.9500
C40B C41B 1.390(3)
C40B H40B 0.9500
C41B C42B 1.389(2)
C41B H41B 0.9500
C42B H42B 0.9500
C43B C44B 1.390(2)
C43B C48B 1.392(3)
C44B C45B 1.389(3)
C44B H44B 0.9500
C45B C46B 1.390(3)
C45B H45B 0.9500
C46B C47B 1.389(3)
C46B H46B 0.9500
C47B C48B 1.389(3)
C47B H47B 0.9500
C48B H48B 0.9500
C49B C50B 1.389(3)
C49B C54B 1.390(2)
C50B C51B 1.389(2)
C50B H50B 0.9500
C51B C52B 1.389(2)
C51B H51B 0.9500
C52B C53B 1.389(3)
C52B H52B 0.9500
C53B C54B 1.390(3)
C53B H53B 0.9500
C54B H54B 0.9500
C55B H55B 1.0000
C56B N57B 1.099(3)
N57B C58" 1.537(3)
N57B C58B 1.538(3)
C58B C60B 1.519(3)
C58B C59B 1.520(3)
C58B C61B 1.521(3)
C59B H59D 0.9800
C59B H59E 0.9800
C59B H59F 0.9800
C60B H60D 0.9800
C60B H60E 0.9800
C60B H60F 0.9800
C61B H61D 0.9800
C61B H61E 0.9800
C61B H61F 0.9800
C58" C61" 1.519(2)
C58" C60" 1.519(2)
C58" C59" 1.520(2)
C59" H59G 0.9800
C59" H59H 0.9800
C59" H59I 0.9800
C60" H60G 0.9800
C60" H60H 0.9800
C60" H60I 0.9800
C61" H61G 0.9800
C61" H61H 0.9800
C61" H61I 0.9800
P1C F1C 1.604(3)
P1C F6C 1.604(3)
P1C F3C 1.604(3)
P1C F5C 1.605(3)
P1C F2C 1.606(3)
P1C F4C 1.609(3)
P1D F2D 1.604(3)
P1D F4D 1.605(3)
P1D F3D 1.606(3)
P1D F1D 1.606(3)
P1D F6D 1.607(3)
P1D F5D 1.609(3)
C1M C2M 1.511(9)
C1M H1M1 0.9800
C1M H1M2 0.9800
C1M H1M3 0.9800
C2M O3M 1.459(11)
C2M H2M1 0.9900
C2M H2M2 0.9900
O3M C4M 1.392(13)
C4M C5M 1.510(9)
C4M H4M1 0.9900
C4M H4M2 0.9900
C5M H5M1 0.9800
C5M H5M2 0.9800
C5M H5M3 0.9800
C1N C2N 1.510(9)
C1N H1N1 0.9800
C1N H1N2 0.9800
C1N H1N3 0.9800
C2N O3N 1.441(13)
C2N H2N1 0.9900
C2N H2N2 0.9900
O3N C4N 1.469(14)
C4N C5N 1.511(9)
C4N H4N1 0.9900
C4N H4N2 0.9900
C5N H5N1 0.9800
C5N H5N2 0.9800
C5N H5N3 0.9800

loop_
_geom_torsion_atom_site_label_1
_geom_torsion_atom_site_label_2
_geom_torsion_atom_site_label_3
_geom_torsion_atom_site_label_4
_geom_torsion
N5A C1A N2A C3A -2.3(9)
C55A C1A N2A C3A 174.7(7)
N5A C1A N2A Cu1A 176.3(5)
C55A C1A N2A Cu1A -6.7(10)
C56A Cu1A N2A C1A -174.1(6)
N8A Cu1A N2A C1A 50.3(6)
N14A Cu1A N2A C1A -37.5(6)
C56A Cu1A N2A C3A 3.7(10)
N8A Cu1A N2A C3A -132.0(9)
N14A Cu1A N2A C3A 140.2(9)
C1A N2A C3A C4A 2.8(9)
Cu1A N2A C3A C4A -175.1(7)
C1A N2A C3A C19A -175.4(7)
Cu1A N2A C3A C19A 6.7(13)
N2A C3A C4A N5A -2.2(9)
C19A C3A C4A N5A 175.7(7)
N2A C3A C4A C25A -175.4(8)
C19A C3A C4A C25A 2.5(16)
N2A C1A N5A C4A 1.0(10)
C55A C1A N5A C4A -176.0(7)
N2A C1A N5A C6A -178.3(8)
C55A C1A N5A C6A 4.7(14)
C3A C4A N5A C1A 0.8(9)
C25A C4A N5A C1A 175.2(7)
C3A C4A N5A C6A -179.9(8)
C25A C4A N5A C6A -5.4(12)
N11A C7A N8A C9A -1.5(9)
C55A C7A N8A C9A -178.3(7)
N11A C7A N8A Cu1A -175.2(5)
C55A C7A N8A Cu1A 8.0(10)
C56A Cu1A N8A C7A 177.4(6)
N2A Cu1A N8A C7A -51.0(6)
N14A Cu1A N8A C7A 40.6(6)
C56A Cu1A N8A C9A 6.5(10)
N2A Cu1A N8A C9A 138.1(9)
N14A Cu1A N8A C9A -130.3(9)
C7A N8A C9A C10A -0.1(10)
Cu1A N8A C9A C10A 171.2(6)
C7A N8A C9A C31A -179.7(7)
Cu1A N8A C9A C31A -8.4(13)
N8A C9A C10A N11A 1.6(9)
C31A C9A C10A N11A -178.9(8)
N8A C9A C10A C37A 178.4(8)
C31A C9A C10A C37A -2.1(16)
N8A C7A N11A C10A 2.5(9)
C55A C7A N11A C10A 179.3(7)
N8A C7A N11A C12A -177.1(8)
C55A C7A N11A C12A -0.3(13)
C9A C10A N11A C7A -2.5(9)
C37A C10A N11A C7A -179.8(7)
C9A C10A N11A C12A 177.1(8)
C37A C10A N11A C12A -0.3(12)
N17A C13A N14A C15A -1.9(10)
C55A C13A N14A C15A -177.9(7)
N17A C13A N14A Cu1A -177.6(5)
C55A C13A N14A Cu1A 6.4(10)
C56A Cu1A N14A C13A 173.0(6)
N8A Cu1A N14A C13A -48.2(6)
N2A Cu1A N14A C13A 37.8(6)
C56A Cu1A N14A C15A -0.5(11)
N8A Cu1A N14A C15A 138.3(9)
N2A Cu1A N14A C15A -135.7(9)
C13A N14A C15A C16A 2.1(10)
Cu1A N14A C15A C16A 176.0(7)
C13A N14A C15A C43A 177.2(7)
Cu1A N14A C15A C43A -8.9(14)
N14A C15A C16A N17A -1.6(10)
C43A C15A C16A N17A -176.3(8)
N14A C15A C16A C49A 177.6(8)
C43A C15A C16A C49A 2.9(16)
N14A C13A N17A C16A 0.9(10)
C55A C13A N17A C16A 176.8(7)
N14A C13A N17A C18A -178.7(9)
C55A C13A N17A C18A -2.8(14)
C15A C16A N17A C13A 0.4(10)
C49A C16A N17A C13A -178.8(8)
C15A C16A N17A C18A -179.9(9)
C49A C16A N17A C18A 0.8(14)
C4A C3A C19A C20A -142.6(8)
N2A C3A C19A C20A 35.1(9)
C4A C3A C19A C24A 36.1(11)
N2A C3A C19A C24A -146.2(6)
C24A C19A C20A C21A 0.05(18)
C3A C19A C20A C21A 178.8(6)
C19A C20A C21A C22A 0.11(18)
C20A C21A C22A C23A -0.3(4)
C21A C22A C23A C24A 0.3(5)
C22A C23A C24A C19A -0.1(5)
C20A C19A C24A C23A -0.1(4)
C3A C19A C24A C23A -178.7(6)
C3A C4A C25A C26A 89.0(10)
N5A C4A C25A C26A -83.5(8)
C3A C4A C25A C30A -94.1(11)
N5A C4A C25A C30A 93.4(8)
C30A C25A C26A C27A -0.03(18)
C4A C25A C26A C27A 176.9(6)
C25A C26A C27A C28A 0.01(19)
C26A C27A C28A C29A 0.0(4)
C27A C28A C29A C30A 0.1(5)
C28A C29A C30A C25A -0.1(5)
C26A C25A C30A C29A 0.1(4)
C4A C25A C30A C29A -176.8(6)
C10A C9A C31A C32A 142.7(8)
N8A C9A C31A C32A -37.9(10)
C10A C9A C31A C36A -36.7(11)
N8A C9A C31A C36A 142.7(7)
C36A C31A C32A C33A -0.05(18)
C9A C31A C32A C33A -179.5(6)
C31A C32A C33A C34A -0.07(18)
C32A C33A C34A C35A 0.1(4)
C33A C34A C35A C36A -0.1(5)
C34A C35A C36A C31A 0.0(5)
C32A C31A C36A C35A 0.1(4)
C9A C31A C36A C35A 179.5(6)
C9A C10A C37A C42A 113.4(10)
N11A C10A C37A C42A -70.1(9)
C9A C10A C37A C38A -66.5(11)
N11A C10A C37A C38A 110.0(7)
C42A C37A C38A C39A 0.05(19)
C10A C37A C38A C39A 179.9(7)
C37A C38A C39A C40A 0.02(19)
C38A C39A C40A C41A 0.0(4)
C39A C40A C41A C42A 0.0(5)
C40A C41A C42A C37A 0.1(5)
C38A C37A C42A C41A -0.1(4)
C10A C37A C42A C41A -180.0(7)
C16A C15A C43A C44A 142.9(8)
N14A C15A C43A C44A -31.2(10)
C16A C15A C43A C48A -37.4(12)
N14A C15A C43A C48A 148.5(7)
C48A C43A C44A C45A 0.02(18)
C15A C43A C44A C45A 179.7(6)
C43A C44A C45A C46A 0.13(19)
C44A C45A C46A C47A -0.3(4)
C45A C46A C47A C48A 0.4(5)
C46A C47A C48A C43A -0.3(5)
C44A C43A C48A C47A 0.0(4)
C15A C43A C48A C47A -179.6(6)
C15A C16A C49A C54A 119.2(10)
N17A C16A C49A C54A -61.8(10)
C15A C16A C49A C50A -57.3(12)
N17A C16A C49A C50A 121.7(8)
C54A C49A C50A C51A -0.08(19)
C16A C49A C50A C51A 176.6(6)
C49A C50A C51A C52A -0.06(19)
C50A C51A C52A C53A 0.1(4)
C51A C52A C53A C54A -0.1(5)
C50A C49A C54A C53A 0.1(4)
C16A C49A C54A C53A -176.3(7)
C52A C53A C54A C49A 0.0(5)
N8A C7A C55A C13A -64.7(9)
N11A C7A C55A C13A 118.9(8)
N8A C7A C55A C1A 51.7(10)
N11A C7A C55A C1A -124.6(8)
N14A C13A C55A C7A 54.5(10)
N17A C13A C55A C7A -121.0(9)
N14A C13A C55A C1A -62.8(10)
N17A C13A C55A C1A 121.7(9)
N2A C1A C55A C7A -52.3(10)
N5A C1A C55A C7A 124.4(8)
N2A C1A C55A C13A 63.4(10)
N5A C1A C55A C13A -119.9(9)
N8A Cu1A C56A N57A -94(82)
N2A Cu1A C56A N57A 150(82)
N14A Cu1A C56A N57A 29(83)
Cu1A C56A N57A C58A -139(79)
C56A N57A C58A C60A -104(7)
C56A N57A C58A C61A 136(7)
C56A N57A C58A C59A 16(7)
N5B C1B N2B C3B -0.2(10)
C55B C1B N2B C3B -178.4(7)
N5B C1B N2B Cu1B 165.4(6)
C55B C1B N2B Cu1B -12.7(10)
C56B Cu1B N2B C1B -177.0(6)
N14B Cu1B N2B C1B -34.2(6)
N8B Cu1B N2B C1B 50.5(6)
C56B Cu1B N2B C3B -19.1(10)
N14B Cu1B N2B C3B 123.7(8)
N8B Cu1B N2B C3B -151.5(8)
C1B N2B C3B C4B 0.6(10)
Cu1B N2B C3B C4B -158.4(7)
C1B N2B C3B C19B -176.3(7)
Cu1B N2B C3B C19B 24.7(12)
N2B C3B C4B N5B -0.7(10)
C19B C3B C4B N5B 175.9(7)
N2B C3B C4B C25B 178.6(10)
C19B C3B C4B C25B -4.8(17)
N2B C1B N5B C4B -0.2(10)
C55B C1B N5B C4B 178.0(7)
N2B C1B N5B C6B -178.2(8)
C55B C1B N5B C6B -0.1(13)
C3B C4B N5B C1B 0.5(10)
C25B C4B N5B C1B -178.9(8)
C3B C4B N5B C6B 178.6(8)
C25B C4B N5B C6B -0.9(13)
N11B C7B N8B C9B -1.5(9)
C55B C7B N8B C9B 176.4(7)
N11B C7B N8B Cu1B 168.1(5)
C55B C7B N8B Cu1B -14.1(9)
C56B Cu1B N8B C7B -167.6(6)
N14B Cu1B N8B C7B 55.4(6)
N2B Cu1B N8B C7B -36.4(6)
C56B Cu1B N8B C9B -2.4(10)
N14B Cu1B N8B C9B -139.4(8)
N2B Cu1B N8B C9B 128.9(8)
C7B N8B C9B C10B -0.2(9)
Cu1B N8B C9B C10B -165.9(6)
C7B N8B C9B C31B -175.9(7)
Cu1B N8B C9B C31B 18.3(12)
N8B C9B C10B N11B 1.7(9)
C31B C9B C10B N11B 176.8(8)
N8B C9B C10B C37B -175.5(8)
C31B C9B C10B C37B -0.4(15)
N8B C7B N11B C10B 2.5(9)
C55B C7B N11B C10B -175.2(7)
N8B C7B N11B C12B 176.3(7)
C55B C7B N11B C12B -1.5(13)
C9B C10B N11B C7B -2.6(9)
C37B C10B N11B C7B 174.8(7)
C9B C10B N11B C12B -176.4(7)
C37B C10B N11B C12B 1.0(12)
N17B C13B N14B C15B 0.0(10)
C55B C13B N14B C15B -175.4(7)
N17B C13B N14B Cu1B 179.7(5)
C55B C13B N14B Cu1B 4.2(10)
C56B Cu1B N14B C13B 176.8(6)
N8B Cu1B N14B C13B -50.7(6)
N2B Cu1B N14B C13B 38.6(6)
C56B Cu1B N14B C15B -3.7(11)
N8B Cu1B N14B C15B 128.8(9)
N2B Cu1B N14B C15B -141.9(9)
C13B N14B C15B C16B 1.0(10)
Cu1B N14B C15B C16B -178.6(7)
C13B N14B C15B C43B 174.5(8)
Cu1B N14B C15B C43B -5.0(14)
N14B C15B C16B N17B -1.5(10)
C43B C15B C16B N17B -174.6(8)
N14B C15B C16B C49B 173.7(9)
C43B C15B C16B C49B 0.6(16)
N14B C13B N17B C16B -0.9(10)
C55B C13B N17B C16B 174.4(7)
N14B C13B N17B C18B 176.2(8)
C55B C13B N17B C18B -8.6(13)
C15B C16B N17B C13B 1.4(9)
C49B C16B N17B C13B -174.5(7)
C15B C16B N17B C18B -175.8(8)
C49B C16B N17B C18B 8.3(12)
C4B C3B C19B C20B -148.4(8)
N2B C3B C19B C20B 27.9(9)
C4B C3B C19B C24B 31.1(11)
N2B C3B C19B C24B -152.7(6)
C24B C19B C20B C21B 0.09(18)
C3B C19B C20B C21B 179.6(6)
C19B C20B C21B C22B 0.00(18)
C20B C21B C22B C23B 0.1(4)
C21B C22B C23B C24B -0.3(5)
C22B C23B C24B C19B 0.4(5)
C20B C19B C24B C23B -0.3(4)
C3B C19B C24B C23B -179.8(6)
C3B C4B C25B C26B 69.4(13)
N5B C4B C25B C26B -111.3(8)
C3B C4B C25B C30B -107.7(12)
N5B C4B C25B C30B 71.5(10)
C30B C25B C26B C27B -0.01(19)
C4B C25B C26B C27B -177.2(7)
C25B C26B C27B C28B 0.04(19)
C26B C27B C28B C29B -0.1(4)
C27B C28B C29B C30B 0.1(6)
C28B C29B C30B C25B -0.1(6)
C26B C25B C30B C29B 0.0(4)
C4B C25B C30B C29B 177.2(7)
C10B C9B C31B C32B -133.8(8)
N8B C9B C31B C32B 40.8(9)
C10B C9B C31B C36B 44.4(11)
N8B C9B C31B C36B -141.1(6)
C36B C31B C32B C33B 0.01(18)
C9B C31B C32B C33B 178.2(6)
C31B C32B C33B C34B 0.08(19)
C32B C33B C34B C35B -0.2(4)
C33B C34B C35B C36B 0.2(5)
C34B C35B C36B C31B -0.1(5)
C32B C31B C36B C35B 0.0(4)
C9B C31B C36B C35B -178.2(7)
C9B C10B C37B C42B -123.7(9)
N11B C10B C37B C42B 59.5(10)
C9B C10B C37B C38B 55.6(11)
N11B C10B C37B C38B -121.2(7)
C42B C37B C38B C39B -0.02(18)
C10B C37B C38B C39B -179.3(6)
C37B C38B C39B C40B -0.05(19)
C38B C39B C40B C41B 0.1(4)
C39B C40B C41B C42B -0.1(5)
C40B C41B C42B C37B 0.0(5)
C38B C37B C42B C41B 0.0(4)
C10B C37B C42B C41B 179.3(7)
C16B C15B C43B C44B 141.7(8)
N14B C15B C43B C44B -30.6(10)
C16B C15B C43B C48B -37.5(12)
N14B C15B C43B C48B 150.2(7)
C48B C43B C44B C45B 0.01(18)
C15B C43B C44B C45B -179.2(6)
C43B C44B C45B C46B -0.02(19)
C44B C45B C46B C47B 0.1(4)
C45B C46B C47B C48B -0.1(5)
C46B C47B C48B C43B 0.0(5)
C44B C43B C48B C47B 0.0(4)
C15B C43B C48B C47B 179.2(6)
C15B C16B C49B C50B -82.3(11)
N17B C16B C49B C50B 92.3(8)
C15B C16B C49B C54B 97.1(11)
N17B C16B C49B C54B -88.3(8)
C54B C49B C50B C51B 0.03(19)
C16B C49B C50B C51B 179.5(6)
C49B C50B C51B C52B -0.02(19)
C50B C51B C52B C53B 0.1(4)
C51B C52B C53B C54B -0.1(5)
C52B C53B C54B C49B 0.1(5)
C50B C49B C54B C53B -0.1(4)
C16B C49B C54B C53B -179.5(6)
N14B C13B C55B C7B 54.4(10)
N17B C13B C55B C7B -120.5(9)
N14B C13B C55B C1B -63.3(10)
N17B C13B C55B C1B 121.9(9)
N8B C7B C55B C13B -48.2(10)
N11B C7B C55B C13B 129.3(8)
N8B C7B C55B C1B 68.5(9)
N11B C7B C55B C1B -113.9(9)
N2B C1B C55B C13B 68.3(9)
N5B C1B C55B C13B -109.6(9)
N2B C1B C55B C7B -49.0(10)
N5B C1B C55B C7B 133.0(8)
N14B Cu1B C56B N57B 111(21)
N8B Cu1B C56B N57B -6(22)
N2B Cu1B C56B N57B -122(21)
Cu1B C56B N57B C58" -68(71)
Cu1B C56B N57B C58B -83(24)
C56B N57B C58B C60B 120(10)
C56B N57B C58B C59B 0(10)
C56B N57B C58B C61B -120(10)
C56B N57B C58" C61" 46(66)
C58B N57B C58" C61" 64(7)
C56B N57B C58" C60" 166(100)
C56B N57B C58" C59" -74(66)
C1M C2M O3M C4M -81.0(12)
C2M O3M C4M C5M 169.3(10)
C1N C2N O3N C4N 176.1(14)
C2N O3N C4N C5N 174.7(17)
